data_2212179
loop_
_publ_author_name
'Schmidt, Martin U.'
'Schmiermund, Torsten'
'Bolte, Michael'

_publ_section_title
;
 Calcium anilate hexahydrate
;
_journal_coeditor_code HB2239
_journal_issue 2
_journal_name_full 'Acta Crystallographica Section E'
_journal_page_first m360
_journal_page_last m362
_journal_paper_doi 10.1107/S160053680605553X
_journal_volume 63
_journal_year 2007
_chemical_formula_iupac '[Ca2 (C20 H22 N2 O4)2 (H2 O)8], 4H2 O'
_chemical_formula_moiety 'C40 H44 Ca2 N4 O16, 4(H2 O)'
_chemical_formula_sum 'C40 H52 Ca2 N4 O20'
_chemical_formula_weight 989.02
_chemical_name_systematic
;
di-\m-aqua-\k^4^O^1^:O^1'^-bis(\m-2,5-dianilinoterephthalo-
\k^2^O:O')bis[triaquacalcium(I)] tetrahydrate
;
_space_group_IT_number 60
_symmetry_cell_setting orthorhombic
_symmetry_space_group_name_Hall '-P 2n 2ab'
_symmetry_space_group_name_H-M 'P b c n'
_atom_sites_solution_hydrogens mixed
_atom_sites_solution_primary direct
_atom_sites_solution_secondary difmap
_audit_creation_method SHELXL-97
_cell_angle_alpha 90.00
_cell_angle_beta 90.00
_cell_angle_gamma 90.00
_cell_formula_units_Z 4
_cell_length_a 22.4368(11)
_cell_length_b 7.1515(4)
_cell_length_c 28.9753(19)
_cell_measurement_reflns_used 25712
_cell_measurement_temperature 173(2)
_cell_measurement_theta_max 25.3
_cell_measurement_theta_min 2.8
_cell_volume 4649.3(5)
_computing_cell_refinement X-AREA
_computing_data_collection 'X-AREA (Stoe & Cie, 2001)'
_computing_data_reduction X-AREA
_computing_molecular_graphics 'XP in SHELXTL-Plus (Sheldrick, 1991) and SCHAKAL (Keller, 1999)'
_computing_publication_material 'SHELXL97 and PLATON (Spek, 2003)'
_computing_structure_refinement 'SHELXL97 (Sheldrick, 1997)'
_computing_structure_solution 'SHELXS97 (Sheldrick, 1997)'
_diffrn_ambient_temperature 173(2)
_diffrn_measured_fraction_theta_full 0.999
_diffrn_measured_fraction_theta_max 0.990
_diffrn_measurement_device_type 'Stoe IPDS-II two-circle'
_diffrn_measurement_method \w
_diffrn_radiation_monochromator graphite
_diffrn_radiation_source 'fine-focus sealed tube'
_diffrn_radiation_type MoK\a
_diffrn_radiation_wavelength 0.71073
_diffrn_reflns_av_R_equivalents 0.0862
_diffrn_reflns_av_sigmaI/netI 0.0493
_diffrn_reflns_limit_h_max 26
_diffrn_reflns_limit_h_min -26
_diffrn_reflns_limit_k_max 8
_diffrn_reflns_limit_k_min -7
_diffrn_reflns_limit_l_max 34
_diffrn_reflns_limit_l_min -34
_diffrn_reflns_number 48081
_diffrn_reflns_theta_full 25.00
_diffrn_reflns_theta_max 25.10
_diffrn_reflns_theta_min 2.81
_diffrn_standards_number 0
_exptl_absorpt_coefficient_mu 0.327
_exptl_absorpt_correction_T_max 0.981
_exptl_absorpt_correction_T_min 0.929
_exptl_absorpt_correction_type multi-scan
_exptl_absorpt_process_details '(MULABS; Spek, 2003; Blessing, 1995)'
_exptl_crystal_colour orange--red
_exptl_crystal_density_diffrn 1.413
_exptl_crystal_density_method 'not measured'
_exptl_crystal_description plate
_exptl_crystal_F_000 2080
_exptl_crystal_size_max 0.23
_exptl_crystal_size_mid 0.17
_exptl_crystal_size_min 0.09
_refine_diff_density_max 1.559
_refine_diff_density_min -0.660
_refine_ls_extinction_method none
_refine_ls_goodness_of_fit_ref 1.136
_refine_ls_hydrogen_treatment mixed
_refine_ls_matrix_type full
_refine_ls_number_parameters 332
_refine_ls_number_reflns 4117
_refine_ls_number_restraints 8
_refine_ls_restrained_S_all 1.135
_refine_ls_R_factor_all 0.1212
_refine_ls_R_factor_gt 0.0977
_refine_ls_shift/su_max 0.000
_refine_ls_shift/su_mean 0.000
_refine_ls_structure_factor_coef Fsqd
_refine_ls_weighting_details 'calc w=1/[\s^2^(Fo^2^)+(0.1038P)^2^+27.6871P] where P=(Fo^2^+2Fc^2^)/3'
_refine_ls_weighting_scheme calc
_refine_ls_wR_factor_gt 0.2624
_refine_ls_wR_factor_ref 0.2746
_reflns_number_gt 3094
_reflns_number_total 4117
_reflns_threshold_expression I>2\s(I)
_cod_data_source_file hb2239.cif
_cod_data_source_block I
_cod_depositor_comments
;
 Marking attached hydrogen atoms.

 Antanas Vaitkus,
 2017-03-27

The following automatic conversions were performed:
'_symmetry_cell_setting' value 'Orthorhombic' changed to 'orthorhombic'
according to '/home/saulius/struct/CIF-dictionaries/cif_core.dic'
dictionary named 'cif_core.dic' version 2.4.1 from 2010-06-29.

Automatic conversion script
Id: cif_fix_enum 1527 2010-12-29 10:47:43Z saulius 

The following automatic conversions were performed:

'_symmetry_cell_setting' value 'Orthorhombic' changed to
'orthorhombic' according to
/home/saulius/struct/CIF-dictionaries/cif_core.dic dictionary named
'cif_core.dic' version 2.4.1 from 2010-06-29.

Automatic conversion script
Id: cif_fix_values 1715 2011-07-08 13:25:40Z adriana 

The following automatic conversions were performed:

'_atom_sites_solution_hydrogens' value 'difmap and geom' was changed
to 'mixed'.

Automatic conversion script
Id: cif_fix_values 6452 2018-10-05 10:23:21Z andrius 
;
_cod_database_code 2212179
_cod_database_fobs_code 2212179

loop_
_symmetry_equiv_pos_as_xyz
'x, y, z'
'-x+1/2, -y+1/2, z+1/2'
'x+1/2, -y+1/2, -z'
'-x, y, -z+1/2'
'-x, -y, -z'
'x-1/2, y-1/2, -z-1/2'
'-x-1/2, y-1/2, z'
'x, -y, z-1/2'

loop_
_atom_site_type_symbol
_atom_site_label
_atom_site_fract_x
_atom_site_fract_y
_atom_site_fract_z
_atom_site_U_iso_or_equiv
_atom_site_adp_type
_atom_site_calc_flag
_atom_site_refinement_flags
_atom_site_occupancy
_atom_site_attached_hydrogens
Ca Ca1 0.48363(5) 0.65224(18) 0.68792(5) 0.0314(4) Uani d . 1 0
O O1 0.5098(2) 0.8997(8) 0.6375(2) 0.0523(15) Uani d D 1 1
H H1A 0.528(3) 0.992(8) 0.649(3) 0.063 Uiso d D 1 0
O O2 0.5119(2) 0.4011(8) 0.63894(19) 0.0507(14) Uani d D 1 0
H H2A 0.540(3) 0.330(10) 0.646(2) 0.061 Uiso d D 1 0
H H2B 0.506(3) 0.404(12) 0.6103(6) 0.061 Uiso d D 1 0
O O3 0.4027(2) 0.6450(8) 0.63004(18) 0.0469(13) Uani d . 1 2
O O4 0.5000 0.4228(9) 0.7500 0.0333(15) Uani d SD 1 0
H H4A 0.473(2) 0.345(7) 0.756(2) 0.040 Uiso d D 1 0
O O5 0.5000 0.8869(9) 0.7500 0.0382(16) Uani d SD 1 0
H H5A 0.472(2) 0.963(8) 0.754(3) 0.046 Uiso d D 1 0
C C1 0.8141(2) 0.6332(8) 0.7074(2) 0.0238(12) Uani d . 1 0
C C2 0.7921(2) 0.6280(8) 0.7531(2) 0.0267(13) Uani d . 1 0
C C3 0.7301(2) 0.6300(8) 0.7590(2) 0.0265(13) Uani d . 1 0
H H3 0.7147 0.6315 0.7896 0.032 Uiso calc R 1 0
C C4 0.6898(3) 0.6299(8) 0.7223(2) 0.0264(13) Uani d . 1 0
C C5 0.7123(2) 0.6266(8) 0.6768(2) 0.0261(13) Uani d . 1 0
C C6 0.7740(2) 0.6324(8) 0.6706(2) 0.0278(13) Uani d . 1 0
H H6 0.7893 0.6359 0.6400 0.033 Uiso calc R 1 0
C C11 0.8797(2) 0.6426(8) 0.6961(2) 0.0272(13) Uani d . 1 0
O O11 0.89580(17) 0.6403(7) 0.65469(15) 0.0334(10) Uani d . 1 0
O O12 0.91703(17) 0.6588(6) 0.72935(15) 0.0299(10) Uani d . 1 0
N N21 0.8308(2) 0.6396(9) 0.79079(18) 0.0351(13) Uani d D 1 0
H H21 0.8686(10) 0.660(10) 0.785(2) 0.038(19) Uiso d D 1 0
C C21 0.8246(3) 0.5801(9) 0.8362(2) 0.0294(14) Uani d . 1 0
C C22 0.8687(3) 0.6368(10) 0.8673(2) 0.0366(15) Uani d . 1 0
H H22 0.9001 0.7148 0.8569 0.044 Uiso calc R 1 0
C C23 0.8672(3) 0.5813(10) 0.9130(2) 0.0399(16) Uani d . 1 0
H H23 0.8975 0.6223 0.9336 0.048 Uiso calc R 1 0
C C24 0.8218(3) 0.4657(11) 0.9289(2) 0.0426(17) Uani d . 1 0
H H24 0.8208 0.4276 0.9603 0.051 Uiso calc R 1 0
C C25 0.7783(3) 0.4070(10) 0.8987(2) 0.0406(17) Uani d . 1 0
H H25 0.7474 0.3276 0.9095 0.049 Uiso calc R 1 0
C C26 0.7789(3) 0.4624(9) 0.8524(2) 0.0312(14) Uani d . 1 0
H H26 0.7486 0.4207 0.8319 0.037 Uiso calc R 1 0
C C41 0.6246(3) 0.6420(9) 0.7342(2) 0.0311(14) Uani d . 1 0
O O41 0.60978(18) 0.6366(7) 0.77551(16) 0.0389(11) Uani d . 1 0
O O42 0.58738(17) 0.6606(7) 0.70134(16) 0.0368(11) Uani d . 1 0
N N51 0.6731(2) 0.6308(9) 0.63955(19) 0.0365(13) Uani d D 1 0
H H51 0.6360(11) 0.629(10) 0.649(2) 0.04(2) Uiso d D 1 0
C C51 0.6810(3) 0.5766(9) 0.5935(2) 0.0309(14) Uani d . 1 0
C C52 0.7276(3) 0.4702(9) 0.5762(2) 0.0289(14) Uani d . 1 0
H H52 0.7582 0.4288 0.5965 0.035 Uiso calc R 1 0
C C53 0.7303(3) 0.4233(10) 0.5297(2) 0.0358(15) Uani d . 1 0
H H53 0.7626 0.3501 0.5187 0.043 Uiso calc R 1 0
C C54 0.6867(3) 0.4817(11) 0.4994(3) 0.0408(17) Uani d . 1 0
H H54 0.6891 0.4513 0.4675 0.049 Uiso calc R 1 0
C C55 0.6386(3) 0.5869(11) 0.5165(2) 0.0434(18) Uani d . 1 0
H H55 0.6078 0.6259 0.4962 0.052 Uiso calc R 1 0
C C56 0.6358(3) 0.6337(10) 0.5624(2) 0.0386(16) Uani d . 1 0
H H56 0.6031 0.7052 0.5735 0.046 Uiso calc R 1 0
O O1W 0.8811(2) 0.6323(8) 0.55965(19) 0.0571(15) Uani d . 1 2
O O2W 0.5075(4) 0.3421(18) 0.5349(4) 0.085(4) Uani d P 0.658(14) 2
O O2W' 0.9804(7) 0.452(3) 0.5342(5) 0.069(7) Uani d P 0.342(14) 2

loop_
_atom_site_aniso_label
_atom_site_aniso_U_11
_atom_site_aniso_U_22
_atom_site_aniso_U_33
_atom_site_aniso_U_12
_atom_site_aniso_U_13
_atom_site_aniso_U_23
Ca1 0.0162(6) 0.0278(7) 0.0502(8) 0.0026(5) 0.0044(5) 0.0012(6)
O1 0.036(3) 0.049(3) 0.072(4) -0.017(2) -0.014(3) 0.020(3)
O2 0.042(3) 0.052(3) 0.058(3) 0.021(2) -0.002(3) -0.005(3)
O3 0.035(3) 0.049(3) 0.056(3) -0.002(2) -0.007(2) 0.004(3)
O4 0.017(3) 0.027(3) 0.055(4) 0.000 0.010(3) 0.000
O5 0.022(3) 0.022(3) 0.071(5) 0.000 0.015(3) 0.000
C1 0.018(3) 0.018(3) 0.036(3) -0.004(2) 0.000(2) 0.005(2)
C2 0.017(3) 0.022(3) 0.041(3) -0.003(2) 0.001(2) 0.000(3)
C3 0.018(3) 0.025(3) 0.037(3) -0.003(2) 0.001(2) -0.001(3)
C4 0.020(3) 0.018(3) 0.041(3) 0.002(2) 0.003(2) -0.004(3)
C5 0.016(3) 0.024(3) 0.039(3) 0.004(2) 0.000(2) -0.004(3)
C6 0.018(3) 0.024(3) 0.041(3) 0.008(2) 0.001(2) 0.001(3)
C11 0.020(3) 0.018(3) 0.044(4) 0.001(2) 0.001(3) 0.003(3)
O11 0.0168(19) 0.044(3) 0.039(2) -0.0033(19) 0.0022(18) 0.001(2)
O12 0.0166(19) 0.029(2) 0.044(2) -0.0018(18) -0.0027(17) 0.000(2)
N21 0.018(3) 0.052(4) 0.035(3) -0.008(3) 0.001(2) 0.006(3)
C21 0.028(3) 0.027(3) 0.033(3) 0.002(3) 0.001(3) 0.001(3)
C22 0.025(3) 0.043(4) 0.043(4) -0.004(3) 0.001(3) -0.003(3)
C23 0.043(4) 0.044(4) 0.032(4) 0.003(3) -0.002(3) -0.008(3)
C24 0.047(4) 0.048(4) 0.033(4) 0.010(4) 0.005(3) 0.005(3)
C25 0.042(4) 0.032(4) 0.047(4) 0.001(3) 0.007(3) 0.001(3)
C26 0.027(3) 0.031(3) 0.036(3) 0.002(3) 0.004(3) -0.002(3)
C41 0.018(3) 0.024(3) 0.052(4) 0.003(2) 0.005(3) -0.005(3)
O41 0.019(2) 0.052(3) 0.045(3) -0.003(2) 0.0076(19) -0.003(2)
O42 0.015(2) 0.045(3) 0.051(3) 0.006(2) 0.0030(19) 0.003(2)
N51 0.013(2) 0.057(4) 0.039(3) 0.003(2) 0.000(2) -0.006(3)
C51 0.018(3) 0.039(4) 0.035(3) -0.008(3) 0.000(2) 0.006(3)
C52 0.018(3) 0.030(3) 0.039(4) -0.001(2) -0.001(2) 0.003(3)
C53 0.026(3) 0.038(4) 0.043(4) -0.007(3) 0.003(3) -0.005(3)
C54 0.032(3) 0.048(4) 0.042(4) -0.010(3) 0.001(3) -0.003(3)
C55 0.033(4) 0.054(5) 0.044(4) -0.006(3) -0.009(3) 0.006(4)
C56 0.019(3) 0.048(4) 0.049(4) -0.001(3) -0.003(3) -0.001(3)
O1W 0.051(3) 0.061(4) 0.060(3) 0.016(3) -0.005(3) -0.008(3)
O2W 0.039(5) 0.127(10) 0.088(8) -0.022(6) -0.029(5) 0.046(7)
O2W' 0.030(8) 0.132(18) 0.045(10) 0.006(10) 0.014(7) 0.017(10)

loop_
_atom_type_symbol
_atom_type_description
_atom_type_scat_dispersion_real
_atom_type_scat_dispersion_imag
_atom_type_scat_source
C C 0.0033 0.0016 'International Tables Vol C Tables 4.2.6.8 and 6.1.1.4'
H H 0.0000 0.0000 'International Tables Vol C Tables 4.2.6.8 and 6.1.1.4'
Ca Ca 0.2262 0.3064 'International Tables Vol C Tables 4.2.6.8 and 6.1.1.4'
N N 0.0061 0.0033 'International Tables Vol C Tables 4.2.6.8 and 6.1.1.4'
O O 0.0106 0.0060 'International Tables Vol C Tables 4.2.6.8 and 6.1.1.4'

loop_
_geom_angle_atom_site_label_1
_geom_angle_atom_site_label_2
_geom_angle_atom_site_label_3
_geom_angle_site_symmetry_1
_geom_angle_site_symmetry_3
_geom_angle
O41 Ca1 O42 4_656 . 143.70(17)
O41 Ca1 O1 4_656 . 122.32(19)
O42 Ca1 O1 . . 80.66(17)
O41 Ca1 O2 4_656 . 118.1(2)
O42 Ca1 O2 . . 81.62(18)
O1 Ca1 O2 . . 97.5(2)
O41 Ca1 O4 4_656 . 76.82(12)
O42 Ca1 O4 . . 75.50(12)
O1 Ca1 O4 . . 155.67(14)
O2 Ca1 O4 . . 83.84(18)
O41 Ca1 O3 4_656 . 69.52(17)
O42 Ca1 O3 . . 146.76(17)
O1 Ca1 O3 . . 77.29(17)
O2 Ca1 O3 . . 76.99(18)
O4 Ca1 O3 . . 126.23(15)
O41 Ca1 O5 4_656 . 80.66(13)
O42 Ca1 O5 . . 73.63(13)
O1 Ca1 O5 . . 84.54(18)
O2 Ca1 O5 . . 154.52(15)
O4 Ca1 O5 . . 84.22(16)
O3 Ca1 O5 . . 127.82(15)
O41 Ca1 Ca1 4_656 4_656 74.73(12)
O42 Ca1 Ca1 . 4_656 68.98(12)
O1 Ca1 Ca1 . 4_656 123.66(14)
O2 Ca1 Ca1 . 4_656 122.14(14)
O4 Ca1 Ca1 . 4_656 41.79(12)
O3 Ca1 Ca1 . 4_656 144.25(13)
O5 Ca1 Ca1 . 4_656 42.43(11)
Ca1 O1 H1A . . 118(6)
Ca1 O2 H2A . . 120(5)
Ca1 O2 H2B . . 122(5)
H2A O2 H2B . . 113(4)
Ca1 O4 Ca1 . 4_656 96.4(2)
Ca1 O4 H4A . . 118(5)
Ca1 O4 H4A 4_656 . 114(5)
Ca1 O5 Ca1 . 4_656 95.1(2)
Ca1 O5 H5A . . 115(5)
Ca1 O5 H5A 4_656 . 116(5)
C6 C1 C2 . . 119.3(5)
C6 C1 C11 . . 117.5(5)
C2 C1 C11 . . 123.2(5)
N21 C2 C3 . . 121.3(6)
N21 C2 C1 . . 120.8(5)
C3 C2 C1 . . 117.6(6)
C4 C3 C2 . . 123.2(6)
C4 C3 H3 . . 118.4
C2 C3 H3 . . 118.4
C3 C4 C5 . . 118.8(5)
C3 C4 C41 . . 116.9(6)
C5 C4 C41 . . 124.2(6)
N51 C5 C6 . . 121.8(6)
N51 C5 C4 . . 119.9(5)
C6 C5 C4 . . 118.2(6)
C5 C6 C1 . . 122.7(6)
C5 C6 H6 . . 118.7
C1 C6 H6 . . 118.7
O11 C11 O12 . . 122.1(5)
O11 C11 C1 . . 119.3(5)
O12 C11 C1 . . 118.5(5)
C21 N21 C2 . . 131.2(5)
C21 N21 H21 . . 110(4)
C2 N21 H21 . . 117(4)
N21 C21 C22 . . 116.8(6)
N21 C21 C26 . . 124.9(6)
C22 C21 C26 . . 118.3(6)
C23 C22 C21 . . 121.2(6)
C23 C22 H22 . . 119.4
C21 C22 H22 . . 119.4
C22 C23 C24 . . 120.3(7)
C22 C23 H23 . . 119.9
C24 C23 H23 . . 119.9
C25 C24 C23 . . 119.4(6)
C25 C24 H24 . . 120.3
C23 C24 H24 . . 120.3
C24 C25 C26 . . 121.1(7)
C24 C25 H25 . . 119.5
C26 C25 H25 . . 119.5
C25 C26 C21 . . 119.7(6)
C25 C26 H26 . . 120.2
C21 C26 H26 . . 120.2
O41 C41 O42 . . 123.3(5)
O41 C41 C4 . . 118.6(6)
O42 C41 C4 . . 118.1(6)
C41 O41 Ca1 . 4_656 132.1(4)
C41 O42 Ca1 . . 140.0(4)
C5 N51 C51 . . 130.6(5)
C5 N51 H51 . . 110(5)
C51 N51 H51 . . 115(5)
C52 C51 N51 . . 126.3(6)
C52 C51 C56 . . 117.9(6)
N51 C51 C56 . . 115.7(6)
C51 C52 C53 . . 121.1(6)
C51 C52 H52 . . 119.5
C53 C52 H52 . . 119.5
C54 C53 C52 . . 120.9(6)
C54 C53 H53 . . 119.5
C52 C53 H53 . . 119.5
C53 C54 C55 . . 118.7(7)
C53 C54 H54 . . 120.7
C55 C54 H54 . . 120.7
C56 C55 C54 . . 120.6(7)
C56 C55 H55 . . 119.7
C54 C55 H55 . . 119.7
C55 C56 C51 . . 120.8(6)
C55 C56 H56 . . 119.6
C51 C56 H56 . . 119.6

loop_
_geom_bond_atom_site_label_1
_geom_bond_atom_site_label_2
_geom_bond_site_symmetry_2
_geom_bond_distance
_geom_bond_publ_flag
Ca1 O41 4_656 2.351(4) y
Ca1 O42 . 2.361(4) y
Ca1 O1 . 2.368(5) y
Ca1 O2 . 2.375(5) y
Ca1 O4 . 2.463(4) y
Ca1 O3 . 2.472(5) y
Ca1 O5 . 2.487(4) y
Ca1 Ca1 4_656 3.672(3) ?
O1 H1A . 0.839(11) ?
O2 H2A . 0.842(10) ?
O2 H2B . 0.840(10) ?
O4 Ca1 4_656 2.463(4) ?
O4 H4A . 0.840(10) ?
O5 Ca1 4_656 2.487(4) ?
O5 H5A . 0.840(10) ?
C1 C6 . 1.398(8) ?
C1 C2 . 1.412(8) ?
C1 C11 . 1.508(8) ?
C2 N21 . 1.399(8) ?
C2 C3 . 1.401(8) ?
C3 C4 . 1.396(8) ?
C3 H3 . 0.9500 ?
C4 C5 . 1.412(9) ?
C4 C41 . 1.508(8) ?
C5 N51 . 1.392(8) ?
C5 C6 . 1.398(8) ?
C6 H6 . 0.9500 ?
C11 O11 . 1.254(7) ?
C11 O12 . 1.282(7) ?
N21 C21 . 1.390(8) ?
N21 H21 . 0.881(10) ?
C21 C22 . 1.398(9) ?
C21 C26 . 1.406(9) ?
C22 C23 . 1.382(9) ?
C22 H22 . 0.9500 ?
C23 C24 . 1.390(10) ?
C23 H23 . 0.9500 ?
C24 C25 . 1.376(10) ?
C24 H24 . 0.9500 ?
C25 C26 . 1.400(9) ?
C25 H25 . 0.9500 ?
C26 H26 . 0.9500 ?
C41 O41 . 1.241(8) ?
C41 O42 . 1.274(8) ?
O41 Ca1 4_656 2.351(4) ?
N51 C51 . 1.400(8) ?
N51 H51 . 0.881(10) ?
C51 C52 . 1.387(9) ?
C51 C56 . 1.417(9) ?
C52 C53 . 1.389(9) ?
C52 H52 . 0.9500 ?
C53 C54 . 1.382(10) ?
C53 H53 . 0.9500 ?
C54 C55 . 1.407(10) ?
C54 H54 . 0.9500 ?
C55 C56 . 1.373(10) ?
C55 H55 . 0.9500 ?
C56 H56 . 0.9500 ?

loop_
_geom_hbond_atom_site_label_D
_geom_hbond_atom_site_label_H
_geom_hbond_atom_site_label_A
_geom_hbond_site_symmetry_A
_geom_hbond_distance_DH
_geom_hbond_distance_HA
_geom_hbond_distance_DA
_geom_hbond_angle_DHA
O1 H1A O11 7_765 0.839(11) 2.02(5) 2.773(6) 149(8)
O2 H2A O11 7_755 0.842(10) 1.990(18) 2.824(6) 171(7)
O2 H2B O2W . 0.840(10) 2.23(3) 3.045(12) 163(7)
O4 H4A O12 6_557 0.840(10) 1.880(13) 2.718(6) 175(7)
O5 H5A O12 6_567 0.840(10) 1.926(17) 2.758(6) 170(7)
N21 H21 O12 . 0.881(10) 1.93(5) 2.633(6) 135(6)
N51 H51 O42 . 0.881(10) 1.87(4) 2.635(6) 144(6)

loop_
_geom_torsion_atom_site_label_1
_geom_torsion_atom_site_label_2
_geom_torsion_atom_site_label_3
_geom_torsion_atom_site_label_4
_geom_torsion_site_symmetry_1
_geom_torsion_site_symmetry_4
_geom_torsion
O41 Ca1 O4 Ca1 4_656 4_656 -81.73(13)
O42 Ca1 O4 Ca1 . 4_656 74.55(13)
O1 Ca1 O4 Ca1 . 4_656 62.9(5)
O2 Ca1 O4 Ca1 . 4_656 157.45(14)
O3 Ca1 O4 Ca1 . 4_656 -133.63(18)
O5 Ca1 O4 Ca1 . 4_656 0.0
O41 Ca1 O5 Ca1 4_656 4_656 77.55(12)
O42 Ca1 O5 Ca1 . 4_656 -76.55(13)
O1 Ca1 O5 Ca1 . 4_656 -158.39(14)
O2 Ca1 O5 Ca1 . 4_656 -62.4(4)
O4 Ca1 O5 Ca1 . 4_656 0.0010(10)
O3 Ca1 O5 Ca1 . 4_656 132.34(18)
C6 C1 C2 N21 . . -176.3(6)
C11 C1 C2 N21 . . 2.8(9)
C6 C1 C2 C3 . . -2.6(9)
C11 C1 C2 C3 . . 176.5(5)
N21 C2 C3 C4 . . 176.1(6)
C1 C2 C3 C4 . . 2.4(9)
C2 C3 C4 C5 . . 0.4(9)
C2 C3 C4 C41 . . -177.0(6)
C3 C4 C5 N51 . . -178.5(6)
C41 C4 C5 N51 . . -1.4(9)
C3 C4 C5 C6 . . -2.9(9)
C41 C4 C5 C6 . . 174.3(6)
N51 C5 C6 C1 . . 178.3(6)
C4 C5 C6 C1 . . 2.8(9)
C2 C1 C6 C5 . . 0.0(9)
C11 C1 C6 C5 . . -179.1(6)
C6 C1 C11 O11 . . -3.4(8)
C2 C1 C11 O11 . . 177.5(6)
C6 C1 C11 O12 . . 174.4(5)
C2 C1 C11 O12 . . -4.6(9)
C3 C2 N21 C21 . . 30.1(11)
C1 C2 N21 C21 . . -156.5(7)
C2 N21 C21 C22 . . -171.2(7)
C2 N21 C21 C26 . . 11.5(11)
N21 C21 C22 C23 . . -178.4(6)
C26 C21 C22 C23 . . -0.9(10)
C21 C22 C23 C24 . . 0.6(11)
C22 C23 C24 C25 . . 0.0(11)
C23 C24 C25 C26 . . -0.3(11)
C24 C25 C26 C21 . . -0.1(10)
N21 C21 C26 C25 . . 178.0(6)
C22 C21 C26 C25 . . 0.7(9)
C3 C4 C41 O41 . . -5.5(9)
C5 C4 C41 O41 . . 177.3(6)
C3 C4 C41 O42 . . 173.2(6)
C5 C4 C41 O42 . . -4.0(9)
O42 C41 O41 Ca1 . 4_656 0.7(10)
C4 C41 O41 Ca1 . 4_656 179.4(4)
O41 C41 O42 Ca1 . . -11.3(11)
C4 C41 O42 Ca1 . . 170.0(4)
O41 Ca1 O42 C41 4_656 . 8.5(8)
O1 Ca1 O42 C41 . . 142.3(7)
O2 Ca1 O42 C41 . . -118.7(7)
O4 Ca1 O42 C41 . . -32.9(7)
O3 Ca1 O42 C41 . . -168.9(6)
O5 Ca1 O42 C41 . . 55.2(7)
Ca1 Ca1 O42 C41 4_656 . 10.6(6)
C6 C5 N51 C51 . . 25.3(11)
C4 C5 N51 C51 . . -159.3(7)
C5 N51 C51 C52 . . 13.7(11)
C5 N51 C51 C56 . . -167.9(7)
N51 C51 C52 C53 . . 179.2(6)
C56 C51 C52 C53 . . 0.9(9)
C51 C52 C53 C54 . . 0.1(10)
C52 C53 C54 C55 . . -1.2(10)
C53 C54 C55 C56 . . 1.3(11)
C54 C55 C56 C51 . . -0.2(11)
C52 C51 C56 C55 . . -0.9(10)
N51 C51 C56 C55 . . -179.4(6)
